data_7134033
loop_
_publ_author_name
'Hoq, Jahidul'
'Dworzak, Michael'
'Dissanayake, Duleeka'
'Skalla, Rebecca Xiumei'
'Yamamoto, Nobuyuki'
'Yap, Glenn P. A.'
'Bloch, Eric D.'

_publ_section_title
;
 Post-synthetic modification of amine-functionalized permanently porous
 coordination cages
;
_journal_name_full 'Chemical Communications'
_journal_paper_doi 10.1039/D4CC04370G
_journal_year 2024
_chemical_formula_moiety 'C32 H28 Cl2 Co N4 O8, 2(C2 H3 N)'
_chemical_formula_sum 'C36 H34 Cl2 Co N6 O8'
_chemical_formula_weight 808.52
_space_group_crystal_system monoclinic
_space_group_IT_number 15
_space_group_name_Hall '-C 2yc'
_space_group_name_H-M_alt 'C 1 2/c 1'
_atom_sites_solution_hydrogens geom
_audit_creation_date 2024-06-03
_audit_creation_method
;
Olex2 1.5
(compiled 2024.02.16 svn.r378c4104 for OlexSys, GUI svn.r6928)
;
_audit_update_record
;
2024-08-19 deposited with the CCDC.	2024-12-02 downloaded from the CCDC.
;
_cell_angle_alpha 90
_cell_angle_beta 126.0298(6)
_cell_angle_gamma 90
_cell_formula_units_Z 4
_cell_length_a 23.3352(6)
_cell_length_b 11.9100(3)
_cell_length_c 16.3910(7)
_cell_measurement_reflns_used 9813
_cell_measurement_temperature 173(2)
_cell_measurement_theta_max 26.370
_cell_measurement_theta_min 2.510
_cell_volume 3684.0(2)
_computing_cell_refinement 'SAINT V8.40B (?, 2016)'
_computing_data_reduction 'SAINT V8.40B (?, 2016)'
_computing_molecular_graphics 'Olex2 1.5 (Dolomanov et al., 2009)'
_computing_publication_material 'Olex2 1.5 (Dolomanov et al., 2009)'
_computing_structure_refinement 'XL  (Sheldrick, 2008)'
_diffrn_ambient_temperature 173(2)
_diffrn_detector 'Photon III'
_diffrn_detector_area_resol_mean 7.3910
_diffrn_detector_type CMOS
_diffrn_measured_fraction_theta_full 0.999
_diffrn_measured_fraction_theta_max 0.999
_diffrn_measurement_device 'four-circle diffractometer'
_diffrn_measurement_device_type 'Bruker D8 VENTURE'
_diffrn_measurement_method '\f and \w scans'
_diffrn_radiation_monochromator 'multilayer mirror'
_diffrn_radiation_type MoK\a
_diffrn_radiation_wavelength 0.71073
_diffrn_reflns_av_R_equivalents 0.0623
_diffrn_reflns_av_unetI/netI 0.0317
_diffrn_reflns_Laue_measured_fraction_full 0.999
_diffrn_reflns_Laue_measured_fraction_max 0.999
_diffrn_reflns_limit_h_max 28
_diffrn_reflns_limit_h_min -28
_diffrn_reflns_limit_k_max 14
_diffrn_reflns_limit_k_min -14
_diffrn_reflns_limit_l_max 20
_diffrn_reflns_limit_l_min -20
_diffrn_reflns_number 35180
_diffrn_reflns_point_group_measured_fraction_full 0.999
_diffrn_reflns_point_group_measured_fraction_max 0.999
_diffrn_reflns_theta_full 25.242
_diffrn_reflns_theta_max 26.022
_diffrn_reflns_theta_min 2.022
_diffrn_source 'microfocus sealed tube'
_diffrn_source_current 1.4
_diffrn_source_power 0.07
_diffrn_source_type 'Incoatec I\mS 3.0'
_diffrn_source_voltage 50.0
_diffrn_standards_number 0
_exptl_absorpt_coefficient_mu 0.671
_exptl_absorpt_correction_T_max 0.7454
_exptl_absorpt_correction_T_min 0.5808
_exptl_absorpt_correction_type multi-scan
_exptl_absorpt_process_details
;
SADABS-2016/2 (Bruker,2016/2) was used for absorption correction.
wR2(int) was 0.1007 before and 0.0833 after correction.
The Ratio of minimum to maximum transmission is 0.7792.
The \l/2 correction factor is Not present.
;
_exptl_crystal_colour 'orangish brown'
_exptl_crystal_colour_modifier orangish
_exptl_crystal_colour_primary brown
_exptl_crystal_density_diffrn 1.458
_exptl_crystal_description block
_exptl_crystal_F_000 1668
_exptl_crystal_recrystallization_method 'Vapor diffusion: benzene into acetonitrile solution'
_exptl_crystal_size_max 0.137
_exptl_crystal_size_mid 0.101
_exptl_crystal_size_min 0.07
_refine_diff_density_max 0.265
_refine_diff_density_min -0.438
_refine_diff_density_rms 0.057
_refine_ls_extinction_method none
_refine_ls_goodness_of_fit_ref 1.075
_refine_ls_hydrogen_treatment constr
_refine_ls_matrix_type full
_refine_ls_number_parameters 243
_refine_ls_number_reflns 3624
_refine_ls_number_restraints 0
_refine_ls_restrained_S_all 1.075
_refine_ls_R_factor_all 0.0338
_refine_ls_R_factor_gt 0.0308
_refine_ls_shift/su_max 0.001
_refine_ls_shift/su_mean 0.000
_refine_ls_structure_factor_coef Fsqd
_refine_ls_weighting_details 'w=1/[\s^2^(Fo^2^)+(0.0407P)^2^+4.1089P] where P=(Fo^2^+2Fc^2^)/3'
_refine_ls_weighting_scheme calc
_refine_ls_wR_factor_gt 0.0825
_refine_ls_wR_factor_ref 0.0861
_reflns_Friedel_coverage 0.000
_reflns_number_gt 3330
_reflns_number_total 3624
_reflns_threshold_expression 'I > 2\s(I)'
_cod_data_source_file d4cc04370g2.cif
_cod_data_source_block 24125
_cod_database_code 7134033
_shelx_shelxl_version_number 2018/3
_shelx_space_group_comment
;
The symmetry employed for this shelxl refinement is uniquely defined
by the following loop, which should always be used as a source of
symmetry information in preference to the above space-group names.
They are only intended as comments.
;
_shelx_estimated_absorpt_t_max 0.955
_shelx_estimated_absorpt_t_min 0.914
_olex2_refinement_description
;
1. Fixed Uiso
 At 1.2 times of:
  All C(H) groups
 At 1.5 times of:
  All C(H,H,H) groups
2.a Aromatic/amide H refined with riding coordinates:
 C2(H2), C4(H4), C6(H6), C15(H15), C17(H17), C18(H18), C19(H19), C20(H20)
2.b Idealised Me refined as rotating group:
 C10(H10A,H10B,H10C), C14(H14A,H14B,H14C), C3S(H3SA,H3SB,H3SC)
;
_olex2_date_sample_data_collection 2024-05-17
_olex2_date_sample_submission 2024-05-17
_olex2_exptl_crystal_mounting_method 'MiTeGen loop; paratone oil'
_olex2_submission_special_instructions 'No special instructions were received'

loop_
_space_group_symop_operation_xyz
'x, y, z'
'-x, y, -z+1/2'
'x+1/2, y+1/2, z'
'-x+1/2, y+1/2, -z+1/2'
'-x, -y, -z'
'x, -y, z-1/2'
'-x+1/2, -y+1/2, -z'
'x+1/2, -y+1/2, z-1/2'

loop_
_atom_site_label
_atom_site_type_symbol
_atom_site_fract_x
_atom_site_fract_y
_atom_site_fract_z
_atom_site_U_iso_or_equiv
_atom_site_adp_type
_atom_site_occupancy
_atom_site_site_symmetry_order
_atom_site_calc_flag
_atom_site_refinement_flags_posn
_atom_site_refinement_flags_adp
_atom_site_refinement_flags_occupancy
_atom_site_disorder_assembly
_atom_site_disorder_group
Co1 Co 0.500000 0.53471(2) 0.250000 0.01789(10) Uani 1 2 d S T P . .
C1 C 0.60936(8) 0.32543(13) 0.36496(11) 0.0195(3) Uani 1 1 d . . . . .
N1 N 0.55382(7) 0.38976(11) 0.35391(10) 0.0189(3) Uani 1 1 d . . . . .
Cl1 Cl 0.58778(2) 0.66021(3) 0.37382(3) 0.02681(12) Uani 1 1 d . . . . .
N2 N 0.44916(7) 0.51606(11) 0.32252(10) 0.0202(3) Uani 1 1 d . . . . .
C2 C 0.66393(8) 0.38327(13) 0.37150(11) 0.0208(3) Uani 1 1 d . . . . .
H2 H 0.665269 0.462988 0.373781 0.025 Uiso 1 1 calc R U . . .
C3 C 0.71638(8) 0.32323(14) 0.37467(12) 0.0216(3) Uani 1 1 d . . . . .
C4 C 0.71561(8) 0.20658(14) 0.37411(12) 0.0230(3) Uani 1 1 d . . . . .
H4 H 0.751615 0.166008 0.376492 0.028 Uiso 1 1 calc R U . . .
C5 C 0.66212(8) 0.14938(13) 0.37006(12) 0.0220(3) Uani 1 1 d . . . . .
C6 C 0.60817(8) 0.20858(13) 0.36408(12) 0.0212(3) Uani 1 1 d . . . . .
H6 H 0.570887 0.169418 0.359437 0.025 Uiso 1 1 calc R U . . .
C7 C 0.77457(9) 0.38098(15) 0.37757(13) 0.0267(4) Uani 1 1 d . . . . .
O8 O 0.81703(8) 0.33293(12) 0.37113(13) 0.0442(4) Uani 1 1 d . . . . .
O9 O 0.77360(7) 0.49155(11) 0.38819(11) 0.0353(3) Uani 1 1 d . . . . .
C10 C 0.82826(12) 0.55399(19) 0.3915(2) 0.0471(5) Uani 1 1 d . . . . .
H10A H 0.821487 0.546310 0.326806 0.071 Uiso 1 1 calc R U . . .
H10B H 0.874907 0.524426 0.445682 0.071 Uiso 1 1 calc R U . . .
H10C H 0.825331 0.633442 0.404218 0.071 Uiso 1 1 calc R U . . .
C11 C 0.66012(9) 0.02416(14) 0.37314(13) 0.0256(4) Uani 1 1 d . . . . .
O12 O 0.61564(8) -0.02676(11) 0.37296(12) 0.0391(3) Uani 1 1 d . . . . .
O13 O 0.71325(7) -0.02316(10) 0.37640(12) 0.0351(3) Uani 1 1 d . . . . .
C14 C 0.71852(11) -0.14474(15) 0.38464(19) 0.0423(5) Uani 1 1 d . . . . .
H14A H 0.716333 -0.175796 0.327500 0.063 Uiso 1 1 calc R U . . .
H14B H 0.679184 -0.174598 0.384156 0.063 Uiso 1 1 calc R U . . .
H14C H 0.763586 -0.165841 0.447819 0.063 Uiso 1 1 calc R U . . .
C15 C 0.52480(8) 0.35717(13) 0.39582(12) 0.0204(3) Uani 1 1 d . . . . .
H15 H 0.540592 0.291051 0.435889 0.025 Uiso 1 1 calc R U . . .
C16 C 0.46650(8) 0.42411(13) 0.38073(12) 0.0205(3) Uani 1 1 d . . . . .
C17 C 0.43303(9) 0.39592(15) 0.42540(13) 0.0268(4) Uani 1 1 d . . . . .
H17 H 0.445572 0.329483 0.464538 0.032 Uiso 1 1 calc R U . . .
C18 C 0.38081(10) 0.46718(16) 0.41148(14) 0.0316(4) Uani 1 1 d . . . . .
H18 H 0.356941 0.450412 0.441049 0.038 Uiso 1 1 calc R U . . .
C19 C 0.36425(10) 0.56252(17) 0.35410(14) 0.0322(4) Uani 1 1 d . . . . .
H19 H 0.329288 0.613109 0.344500 0.039 Uiso 1 1 calc R U . . .
C20 C 0.39915(9) 0.58400(15) 0.31041(13) 0.0258(3) Uani 1 1 d . . . . .
H20 H 0.386984 0.649576 0.270344 0.031 Uiso 1 1 calc R U . . .
N1S N 0.47376(10) 0.09460(15) 0.38693(15) 0.0448(4) Uani 1 1 d . . . . .
C2S C 0.47527(10) 0.00044(18) 0.37599(15) 0.0351(4) Uani 1 1 d . . . . .
C3S C 0.47635(12) -0.12008(18) 0.36248(17) 0.0447(5) Uani 1 1 d . . . . .
H3SA H 0.453768 -0.136486 0.291065 0.067 Uiso 1 1 calc R U . . .
H3SB H 0.450496 -0.158373 0.384583 0.067 Uiso 1 1 calc R U . . .
H3SC H 0.525511 -0.146550 0.402683 0.067 Uiso 1 1 calc R U . . .

loop_
_atom_site_aniso_label
_atom_site_aniso_U_11
_atom_site_aniso_U_22
_atom_site_aniso_U_33
_atom_site_aniso_U_23
_atom_site_aniso_U_13
_atom_site_aniso_U_12
Co1 0.01954(16) 0.01580(16) 0.02517(17) 0.000 0.01695(14) 0.000
C1 0.0186(7) 0.0210(8) 0.0213(7) 0.0012(6) 0.0132(6) 0.0025(6)
N1 0.0177(6) 0.0179(6) 0.0238(6) -0.0013(5) 0.0137(5) -0.0004(5)
Cl1 0.0294(2) 0.0232(2) 0.0324(2) -0.00547(15) 0.02073(18) -0.00665(15)
N2 0.0200(6) 0.0194(6) 0.0246(7) -0.0028(5) 0.0150(6) -0.0010(5)
C2 0.0209(7) 0.0200(7) 0.0224(7) 0.0013(6) 0.0133(6) 0.0013(6)
C3 0.0201(7) 0.0245(8) 0.0231(7) 0.0014(6) 0.0143(6) 0.0003(6)
C4 0.0224(8) 0.0239(8) 0.0269(8) 0.0010(6) 0.0168(7) 0.0045(6)
C5 0.0228(8) 0.0208(8) 0.0242(8) 0.0000(6) 0.0147(7) 0.0017(6)
C6 0.0202(7) 0.0218(8) 0.0238(7) 0.0002(6) 0.0142(6) -0.0005(6)
C7 0.0240(8) 0.0288(9) 0.0322(9) 0.0027(7) 0.0194(7) 0.0006(7)
O8 0.0424(8) 0.0377(8) 0.0774(11) 0.0011(7) 0.0491(8) 0.0014(6)
O9 0.0293(7) 0.0276(7) 0.0587(9) 0.0001(6) 0.0313(7) -0.0051(5)
C10 0.0396(11) 0.0376(11) 0.0770(16) 0.0028(10) 0.0414(12) -0.0104(9)
C11 0.0260(8) 0.0223(8) 0.0308(9) -0.0007(6) 0.0180(7) 0.0022(6)
O12 0.0393(8) 0.0231(6) 0.0690(10) 0.0001(6) 0.0396(8) -0.0012(5)
O13 0.0334(7) 0.0180(6) 0.0624(9) 0.0007(6) 0.0329(7) 0.0039(5)
C14 0.0373(11) 0.0176(9) 0.0738(15) 0.0022(9) 0.0336(11) 0.0054(7)
C15 0.0230(8) 0.0171(7) 0.0251(7) -0.0005(6) 0.0164(7) -0.0002(6)
C16 0.0218(8) 0.0204(7) 0.0243(7) -0.0030(6) 0.0163(7) -0.0029(6)
C17 0.0279(8) 0.0297(9) 0.0308(8) -0.0005(7) 0.0217(7) -0.0035(7)
C18 0.0285(9) 0.0443(11) 0.0357(9) -0.0032(8) 0.0266(8) -0.0043(8)
C19 0.0275(9) 0.0423(10) 0.0356(9) -0.0030(8) 0.0234(8) 0.0064(8)
C20 0.0259(8) 0.0264(8) 0.0302(8) -0.0022(7) 0.0193(7) 0.0033(7)
N1S 0.0492(11) 0.0350(10) 0.0597(11) 0.0009(8) 0.0374(10) -0.0045(8)
C2S 0.0299(9) 0.0376(11) 0.0411(10) 0.0044(8) 0.0227(9) -0.0012(8)
C3S 0.0480(12) 0.0335(11) 0.0498(12) 0.0020(9) 0.0271(11) 0.0008(9)

loop_
_atom_type_symbol
_atom_type_description
_atom_type_scat_dispersion_real
_atom_type_scat_dispersion_imag
_atom_type_scat_source
C C 0.0033 0.0016 'International Tables Vol C Tables 4.2.6.8 and 6.1.1.4'
H H 0.0000 0.0000 'International Tables Vol C Tables 4.2.6.8 and 6.1.1.4'
Cl Cl 0.1484 0.1585 'International Tables Vol C Tables 4.2.6.8 and 6.1.1.4'
Co Co 0.3494 0.9721 'International Tables Vol C Tables 4.2.6.8 and 6.1.1.4'
N N 0.0061 0.0033 'International Tables Vol C Tables 4.2.6.8 and 6.1.1.4'
O O 0.0106 0.0060 'International Tables Vol C Tables 4.2.6.8 and 6.1.1.4'

loop_
_exptl_crystal_face_index_h
_exptl_crystal_face_index_k
_exptl_crystal_face_index_l
_exptl_crystal_face_perp_dist
1.00 -1.00 -1.00 0.0430
1.00 1.00 0.00 0.0370
1.00 1.00 -1.00 0.0230
1.00 0.00 -1.00 0.0340
1.00 0.00 0.00 0.0630
0.00 1.00 1.00 0.0420
0.00 -1.00 -1.00 0.0500
0.00 -1.00 0.00 0.0320
0.00 1.00 0.00 0.0480
0.00 1.00 -1.00 0.0350
0.00 -1.00 1.00 0.0490
0.00 0.00 -1.00 0.0490
0.00 0.00 1.00 0.0540
-1.00 1.00 2.00 0.0450
-1.00 1.00 1.00 0.0580
-1.00 1.00 0.00 0.0550
-1.00 -1.00 1.00 0.0330
-1.00 0.00 1.00 0.0550
-1.00 0.00 0.00 0.0440

loop_
_geom_angle_atom_site_label_1
_geom_angle_atom_site_label_2
_geom_angle_atom_site_label_3
_geom_angle
_geom_angle_site_symmetry_1
_geom_angle_site_symmetry_3
_geom_angle_publ_flag
N1 Co1 N1 78.11(7) 2_655 . ?
N1 Co1 Cl1 91.11(3) 2_655 2_655 ?
N1 Co1 Cl1 163.04(3) . 2_655 ?
N1 Co1 Cl1 91.11(3) . . ?
N1 Co1 Cl1 163.04(3) 2_655 . ?
Cl1 Co1 Cl1 102.14(2) . 2_655 ?
N2 Co1 N1 74.95(5) 2_655 2_655 ?
N2 Co1 N1 74.95(5) . . ?
N2 Co1 N1 95.60(5) 2_655 . ?
N2 Co1 N1 95.60(5) . 2_655 ?
N2 Co1 Cl1 93.38(4) 2_655 . ?
N2 Co1 Cl1 94.14(4) . . ?
N2 Co1 Cl1 93.38(4) . 2_655 ?
N2 Co1 Cl1 94.15(4) 2_655 2_655 ?
N2 Co1 N2 168.02(7) . 2_655 ?
C2 C1 N1 117.77(14) . . ?
C6 C1 N1 121.74(14) . . ?
C6 C1 C2 120.41(14) . . ?
C1 N1 Co1 125.28(10) . . ?
C15 N1 Co1 114.15(10) . . ?
C15 N1 C1 120.00(13) . . ?
C16 N2 Co1 116.49(10) . . ?
C20 N2 Co1 125.40(11) . . ?
C20 N2 C16 118.00(14) . . ?
C1 C2 H2 120.3 . . ?
C3 C2 C1 119.47(15) . . ?
C3 C2 H2 120.3 . . ?
C2 C3 C7 121.75(15) . . ?
C4 C3 C2 120.38(15) . . ?
C4 C3 C7 117.86(14) . . ?
C3 C4 H4 120.0 . . ?
C5 C4 C3 119.91(15) . . ?
C5 C4 H4 120.0 . . ?
C4 C5 C6 120.25(15) . . ?
C4 C5 C11 122.23(15) . . ?
C6 C5 C11 117.52(14) . . ?
C1 C6 C5 119.54(15) . . ?
C1 C6 H6 120.2 . . ?
C5 C6 H6 120.2 . . ?
O8 C7 C3 123.90(16) . . ?
O8 C7 O9 124.14(16) . . ?
O9 C7 C3 111.96(14) . . ?
C7 O9 C10 115.50(15) . . ?
O9 C10 H10A 109.5 . . ?
O9 C10 H10B 109.5 . . ?
O9 C10 H10C 109.5 . . ?
H10A C10 H10B 109.5 . . ?
H10A C10 H10C 109.5 . . ?
H10B C10 H10C 109.5 . . ?
O12 C11 C5 123.26(15) . . ?
O12 C11 O13 124.64(16) . . ?
O13 C11 C5 112.10(14) . . ?
C11 O13 C14 116.78(14) . . ?
O13 C14 H14A 109.5 . . ?
O13 C14 H14B 109.5 . . ?
O13 C14 H14C 109.5 . . ?
H14A C14 H14B 109.5 . . ?
H14A C14 H14C 109.5 . . ?
H14B C14 H14C 109.5 . . ?
N1 C15 H15 120.8 . . ?
N1 C15 C16 118.50(14) . . ?
C16 C15 H15 120.8 . . ?
N2 C16 C15 115.04(13) . . ?
N2 C16 C17 122.76(15) . . ?
C17 C16 C15 122.19(15) . . ?
C16 C17 H17 120.8 . . ?
C18 C17 C16 118.45(16) . . ?
C18 C17 H17 120.8 . . ?
C17 C18 H18 120.6 . . ?
C19 C18 C17 118.85(16) . . ?
C19 C18 H18 120.6 . . ?
C18 C19 H19 120.3 . . ?
C18 C19 C20 119.36(16) . . ?
C20 C19 H19 120.3 . . ?
N2 C20 C19 122.55(16) . . ?
N2 C20 H20 118.7 . . ?
C19 C20 H20 118.7 . . ?
N1S C2S C3S 179.0(2) . . ?
C2S C3S H3SA 109.5 . . ?
C2S C3S H3SB 109.5 . . ?
C2S C3S H3SC 109.5 . . ?
H3SA C3S H3SB 109.5 . . ?
H3SA C3S H3SC 109.5 . . ?
H3SB C3S H3SC 109.5 . . ?

loop_
_geom_bond_atom_site_label_1
_geom_bond_atom_site_label_2
_geom_bond_distance
_geom_bond_site_symmetry_2
_geom_bond_publ_flag
Co1 N1 2.2231(13) 2_655 ?
Co1 N1 2.2231(13) . ?
Co1 Cl1 2.3787(4) 2_655 ?
Co1 Cl1 2.3787(4) . ?
Co1 N2 2.1281(13) . ?
Co1 N2 2.1281(13) 2_655 ?
C1 N1 1.4225(19) . ?
C1 C2 1.395(2) . ?
C1 C6 1.392(2) . ?
N1 C15 1.276(2) . ?
N2 C16 1.349(2) . ?
N2 C20 1.335(2) . ?
C2 H2 0.9500 . ?
C2 C3 1.392(2) . ?
C3 C4 1.389(2) . ?
C3 C7 1.498(2) . ?
C4 H4 0.9500 . ?
C4 C5 1.389(2) . ?
C5 C6 1.395(2) . ?
C5 C11 1.494(2) . ?
C6 H6 0.9500 . ?
C7 O8 1.201(2) . ?
C7 O9 1.330(2) . ?
O9 C10 1.450(2) . ?
C10 H10A 0.9800 . ?
C10 H10B 0.9800 . ?
C10 H10C 0.9800 . ?
C11 O12 1.201(2) . ?
C11 O13 1.334(2) . ?
O13 C14 1.453(2) . ?
C14 H14A 0.9800 . ?
C14 H14B 0.9800 . ?
C14 H14C 0.9800 . ?
C15 H15 0.9500 . ?
C15 C16 1.467(2) . ?
C16 C17 1.390(2) . ?
C17 H17 0.9500 . ?
C17 C18 1.389(3) . ?
C18 H18 0.9500 . ?
C18 C19 1.377(3) . ?
C19 H19 0.9500 . ?
C19 C20 1.388(2) . ?
C20 H20 0.9500 . ?
N1S C2S 1.139(3) . ?
C2S C3S 1.455(3) . ?
C3S H3SA 0.9800 . ?
C3S H3SB 0.9800 . ?
C3S H3SC 0.9800 . ?

loop_
_geom_hbond_atom_site_label_D
_geom_hbond_atom_site_label_H
_geom_hbond_atom_site_label_A
_geom_hbond_distance_DH
_geom_hbond_distance_HA
_geom_hbond_distance_DA
_geom_hbond_angle_DHA
_geom_hbond_site_symmetry_A
_geom_hbond_publ_flag
C2 H2 Cl1 0.95 2.96 3.7572(16) 141.8 . yes
C14 H14B Cl1 0.98 2.83 3.755(2) 157.1 1_545 yes
C14 H14C Cl1 0.98 2.94 3.884(2) 161.7 7_656 yes
C15 H15 N1S 0.95 2.66 3.319(2) 126.9 . yes
C20 H20 Cl1 0.95 2.75 3.3344(18) 120.2 2_655 yes
C3S H3SA O12 0.98 2.54 3.315(3) 136.3 2_655 yes
C3S H3SC Cl1 0.98 2.91 3.616(2) 130.2 1_545 yes

loop_
_geom_torsion_atom_site_label_1
_geom_torsion_atom_site_label_2
_geom_torsion_atom_site_label_3
_geom_torsion_atom_site_label_4
_geom_torsion
_geom_torsion_site_symmetry_1
_geom_torsion_site_symmetry_2
_geom_torsion_site_symmetry_3
_geom_torsion_site_symmetry_4
_geom_torsion_publ_flag
Co1 N1 C15 C16 -6.73(18) . . . . ?
Co1 N2 C16 C15 7.35(17) . . . . ?
Co1 N2 C16 C17 -174.20(12) . . . . ?
Co1 N2 C20 C19 175.05(13) . . . . ?
C1 N1 C15 C16 -178.50(13) . . . . ?
C1 C2 C3 C4 -1.7(2) . . . . ?
C1 C2 C3 C7 177.54(15) . . . . ?
N1 C1 C2 C3 -175.17(14) . . . . ?
N1 C1 C6 C5 176.77(14) . . . . ?
N1 C15 C16 N2 -0.1(2) . . . . ?
N1 C15 C16 C17 -178.58(15) . . . . ?
N2 C16 C17 C18 -1.7(3) . . . . ?
C2 C1 N1 Co1 44.54(18) . . . . ?
C2 C1 N1 C15 -144.66(15) . . . . ?
C2 C1 C6 C5 0.2(2) . . . . ?
C2 C3 C4 C5 0.2(2) . . . . ?
C2 C3 C7 O8 -172.97(18) . . . . ?
C2 C3 C7 O9 7.1(2) . . . . ?
C3 C4 C5 C6 1.6(2) . . . . ?
C3 C4 C5 C11 -177.67(16) . . . . ?
C3 C7 O9 C10 -179.88(17) . . . . ?
C4 C3 C7 O8 6.3(3) . . . . ?
C4 C3 C7 O9 -173.61(15) . . . . ?
C4 C5 C6 C1 -1.7(2) . . . . ?
C4 C5 C11 O12 177.56(17) . . . . ?
C4 C5 C11 O13 -2.2(2) . . . . ?
C5 C11 O13 C14 177.04(17) . . . . ?
C6 C1 N1 Co1 -132.15(13) . . . . ?
C6 C1 N1 C15 38.7(2) . . . . ?
C6 C1 C2 C3 1.6(2) . . . . ?
C6 C5 C11 O12 -1.7(3) . . . . ?
C6 C5 C11 O13 178.51(15) . . . . ?
C7 C3 C4 C5 -179.12(14) . . . . ?
O8 C7 O9 C10 0.2(3) . . . . ?
C11 C5 C6 C1 177.53(15) . . . . ?
O12 C11 O13 C14 -2.8(3) . . . . ?
C15 C16 C17 C18 176.64(16) . . . . ?
C16 N2 C20 C19 -0.9(2) . . . . ?
C16 C17 C18 C19 0.1(3) . . . . ?
C17 C18 C19 C20 1.1(3) . . . . ?
C18 C19 C20 N2 -0.7(3) . . . . ?
C20 N2 C16 C15 -176.36(14) . . . . ?
C20 N2 C16 C17 2.1(2) . . . . ?
